data_4507404
loop_
_publ_author_name
'Lipstman, Sophia'
'Goldberg, Israel'

_publ_section_title
;
 Supramolecular Crystal Chemistry with Porphyrin Tinkertoys.
 Hydrogen-Bonding and Coordination Networks with the &#x201C;Chair&#x201D;
 and &#x201C;Table&#x201D; Conformers of Tetra(3-carboxyphenyl)porphyrin
;
_journal_issue 2
_journal_name_full 'Crystal Growth &amp; Design'
_journal_page_first 942
_journal_paper_doi 10.1021/cg301728r
_journal_volume 13
_journal_year 2013
_chemical_formula_moiety 'C48 H28 N4 O8, 2(C9 H17 N2)'
_chemical_formula_sum 'C66 H62 N8 O8'
_chemical_formula_weight 1095.24
_chemical_name_systematic
; 
 ? 
;
_space_group_IT_number 14
_symmetry_cell_setting monoclinic
_symmetry_space_group_name_Hall '-P 2ybc'
_symmetry_space_group_name_H-M 'P 1 21/c 1'
_atom_sites_solution_hydrogens geom
_atom_sites_solution_primary direct
_atom_sites_solution_secondary difmap
_audit_creation_method SHELXL-97
_cell_angle_alpha 90.00
_cell_angle_beta 91.769(3)
_cell_angle_gamma 90.00
_cell_formula_units_Z 2
_cell_length_a 7.1066(7)
_cell_length_b 13.1551(12)
_cell_length_c 29.311(3)
_cell_measurement_reflns_used 5459
_cell_measurement_temperature 120(2)
_cell_measurement_theta_max 26.19
_cell_measurement_theta_min 1.70
_cell_volume 2738.9(5)
_computing_cell_refinement 'Saint, Bruker-Axs'
_computing_data_collection 'ApexII, Bruker-Axs'
_computing_data_reduction 'Sain, Bruker-Axs'
_computing_structure_refinement 'SHELXL-97 (Sheldrick, 2008)'
_computing_structure_solution 'SHELXS-97 (Sheldrick, 2008)'
_diffrn_ambient_temperature 120(2)
_diffrn_detector_area_resol_mean 1.75
_diffrn_measured_fraction_theta_full 0.995
_diffrn_measured_fraction_theta_max 0.995
_diffrn_measurement_device_type 'Apex-Duo, Bruker-Axs'
_diffrn_measurement_method '0.5  \f and \w scans'
_diffrn_radiation_monochromator graphite
_diffrn_radiation_source 'fine-focus sealed tube'
_diffrn_radiation_type MoK\a
_diffrn_radiation_wavelength 0.71073
_diffrn_reflns_av_R_equivalents 0.0361
_diffrn_reflns_av_sigmaI/netI 0.0451
_diffrn_reflns_limit_h_max 6
_diffrn_reflns_limit_h_min -8
_diffrn_reflns_limit_k_max 16
_diffrn_reflns_limit_k_min -15
_diffrn_reflns_limit_l_max 36
_diffrn_reflns_limit_l_min -31
_diffrn_reflns_number 16865
_diffrn_reflns_theta_full 26.19
_diffrn_reflns_theta_max 26.19
_diffrn_reflns_theta_min 1.70
_diffrn_standards_number 0
_exptl_absorpt_coefficient_mu 0.089
_exptl_absorpt_correction_T_max 0.9975
_exptl_absorpt_correction_T_min 0.9729
_exptl_absorpt_correction_type multi-scan
_exptl_absorpt_process_details 'Blessing, 1995'
_exptl_crystal_colour red
_exptl_crystal_density_diffrn 1.328
_exptl_crystal_density_method 'not measured'
_exptl_crystal_description needle
_exptl_crystal_F_000 1156
_exptl_crystal_size_max 0.31
_exptl_crystal_size_mid 0.08
_exptl_crystal_size_min 0.03
_refine_diff_density_max 0.729
_refine_diff_density_min -0.487
_refine_diff_density_rms 0.059
_refine_ls_extinction_method none
_refine_ls_goodness_of_fit_ref 1.004
_refine_ls_hydrogen_treatment constr
_refine_ls_matrix_type full
_refine_ls_number_parameters 370
_refine_ls_number_reflns 5459
_refine_ls_number_restraints 0
_refine_ls_restrained_S_all 1.004
_refine_ls_R_factor_all 0.0791
_refine_ls_R_factor_gt 0.0552
_refine_ls_shift/su_max 0.001
_refine_ls_shift/su_mean 0.000
_refine_ls_structure_factor_coef Fsqd
_refine_ls_weighting_details 'calc w=1/[\s^2^(Fo^2^)+(0.0696P)^2^+3.3162P] where P=(Fo^2^+2Fc^2^)/3'
_refine_ls_weighting_scheme calc
_refine_ls_wR_factor_gt 0.1381
_refine_ls_wR_factor_ref 0.1545
_reflns_number_gt 4134
_reflns_number_total 5459
_reflns_threshold_expression >2sigma(I)
_cod_data_source_file cg301728r_si_001.cif
_cod_data_source_block 2
_cod_original_cell_volume 2738.9(4)
_cod_original_sg_symbol_H-M 'P 21/c'
_cod_database_code 4507404

loop_
_symmetry_equiv_pos_as_xyz
'x, y, z'
'-x, y+1/2, -z+1/2'
'-x, -y, -z'
'x, -y-1/2, z-1/2'

loop_
_atom_site_label
_atom_site_type_symbol
_atom_site_fract_x
_atom_site_fract_y
_atom_site_fract_z
_atom_site_U_iso_or_equiv
_atom_site_adp_type
_atom_site_occupancy
_atom_site_symmetry_multiplicity
_atom_site_calc_flag
_atom_site_refinement_flags
C1 C 0.1229(3) 0.43972(17) 0.45278(7) 0.0124(4) Uani 1 1 d .
C2 C -0.0137(3) 0.35732(17) 0.45112(7) 0.0147(5) Uani 1 1 d .
H2 H -0.1287 0.3558 0.4337 0.018 Uiso 1 1 calc R
C3 C 0.0542(3) 0.28387(17) 0.47887(7) 0.0153(5) Uani 1 1 d .
H3 H -0.0053 0.2211 0.4855 0.018 Uiso 1 1 calc R
C4 C 0.2353(3) 0.31851(16) 0.49685(7) 0.0120(4) Uani 1 1 d .
C5 C 0.3523(3) 0.26023(17) 0.52593(7) 0.0130(4) Uani 1 1 d .
C6 C 0.4746(3) 0.70928(17) 0.45468(7) 0.0130(4) Uani 1 1 d .
C7 C 0.3615(3) 0.76693(17) 0.42264(7) 0.0150(5) Uani 1 1 d .
H7 H 0.3853 0.8345 0.4129 0.018 Uiso 1 1 calc R
C8 C 0.2141(3) 0.70761(17) 0.40861(7) 0.0149(5) Uani 1 1 d .
H8 H 0.1176 0.7262 0.3871 0.018 Uiso 1 1 calc R
C9 C 0.2295(3) 0.61262(17) 0.43188(7) 0.0121(4) Uani 1 1 d .
C10 C 0.1058(3) 0.53023(17) 0.42752(7) 0.0126(4) Uani 1 1 d .
N11 N 0.2719(2) 0.41450(14) 0.48127(6) 0.0122(4) Uani 1 1 d .
N12 N 0.3878(2) 0.61700(14) 0.45994(6) 0.0124(4) Uani 1 1 d .
H12 H 0.4274 0.5682 0.4784 0.015 Uiso 1 1 calc R
C13 C 0.2805(3) 0.15851(17) 0.54035(7) 0.0130(4) Uani 1 1 d .
C14 C 0.1944(3) 0.15016(17) 0.58226(7) 0.0152(5) Uani 1 1 d .
H14 H 0.1900 0.2077 0.6018 0.018 Uiso 1 1 calc R
C15 C 0.1148(3) 0.05899(17) 0.59589(7) 0.0152(5) Uani 1 1 d .
C16 C 0.1249(3) -0.02562(18) 0.56793(8) 0.0183(5) Uani 1 1 d .
H16 H 0.0702 -0.0881 0.5770 0.022 Uiso 1 1 calc R
C17 C 0.2153(3) -0.01907(18) 0.52664(8) 0.0197(5) Uani 1 1 d .
H17 H 0.2254 -0.0776 0.5079 0.024 Uiso 1 1 calc R
C18 C 0.2909(3) 0.07291(17) 0.51277(7) 0.0169(5) Uani 1 1 d .
H18 H 0.3501 0.0773 0.4842 0.020 Uiso 1 1 calc R
C19 C 0.0155(3) 0.05753(18) 0.64056(7) 0.0170(5) Uani 1 1 d .
O20 O -0.0004(2) 0.13431(13) 0.66310(5) 0.0256(4) Uani 1 1 d .
O21 O -0.0503(2) -0.03129(13) 0.65193(5) 0.0268(4) Uani 1 1 d .
H21 H -0.1033 -0.0267 0.6771 0.040 Uiso 1 1 calc R
C22 C -0.0448(3) 0.53704(16) 0.39085(7) 0.0127(4) Uani 1 1 d .
C23 C 0.0070(3) 0.54172(17) 0.34537(7) 0.0141(4) Uani 1 1 d .
H23 H 0.1368 0.5441 0.3386 0.017 Uiso 1 1 calc R
C24 C -0.1266(3) 0.54304(17) 0.30973(7) 0.0148(5) Uani 1 1 d .
C25 C -0.3166(3) 0.54173(18) 0.31976(7) 0.0177(5) Uani 1 1 d .
H25 H -0.4095 0.5419 0.2957 0.021 Uiso 1 1 calc R
C26 C -0.3704(3) 0.54024(18) 0.36499(7) 0.0184(5) Uani 1 1 d .
H26 H -0.5003 0.5414 0.3718 0.022 Uiso 1 1 calc R
C27 C -0.2357(3) 0.53707(17) 0.40019(7) 0.0154(5) Uani 1 1 d .
H27 H -0.2739 0.5349 0.4309 0.019 Uiso 1 1 calc R
C28 C -0.0616(3) 0.54536(18) 0.26107(7) 0.0165(5) Uani 1 1 d .
O29 O -0.1872(2) 0.53601(14) 0.22977(5) 0.0234(4) Uani 1 1 d .
O30 O 0.1092(2) 0.55483(16) 0.25471(6) 0.0321(5) Uani 1 1 d .
C31 C 0.5155(4) 0.2175(2) 0.27757(9) 0.0317(6) Uani 1 1 d .
N32 N 0.6269(4) 0.2127(2) 0.24298(8) 0.0442(7) Uani 1 1 d .
H32 H 0.7263 0.1729 0.2451 0.053 Uiso 1 1 calc R
C33 C 0.5925(4) 0.2716(3) 0.20036(9) 0.0426(8) Uani 1 1 d .
H33A H 0.5318 0.2274 0.1769 0.051 Uiso 1 1 calc R
H33B H 0.7140 0.2955 0.1886 0.051 Uiso 1 1 calc R
C34 C 0.4686(5) 0.3609(3) 0.20914(10) 0.0459(8) Uani 1 1 d .
H34A H 0.4228 0.3902 0.1797 0.055 Uiso 1 1 calc R
H34B H 0.5418 0.4139 0.2258 0.055 Uiso 1 1 calc R
C35 C 0.3050(5) 0.3299(3) 0.23647(11) 0.0526(9) Uani 1 1 d .
H35A H 0.2374 0.3915 0.2463 0.063 Uiso 1 1 calc R
H35B H 0.2171 0.2894 0.2169 0.063 Uiso 1 1 calc R
N36 N 0.3591(3) 0.2706(2) 0.27640(8) 0.0370(6) Uani 1 1 d .
C37 C 0.2263(4) 0.2685(2) 0.31374(11) 0.0406(7) Uani 1 1 d .
H37A H 0.1954 0.1968 0.3207 0.049 Uiso 1 1 calc R
H37B H 0.1083 0.3027 0.3035 0.049 Uiso 1 1 calc R
C38 C 0.2995(5) 0.3189(2) 0.35656(10) 0.0447(8) Uani 1 1 d .
H38A H 0.3606 0.3836 0.3482 0.054 Uiso 1 1 calc R
H38B H 0.1914 0.3357 0.3757 0.054 Uiso 1 1 calc R
C39 C 0.4382(6) 0.2567(3) 0.38475(11) 0.0647(11) Uani 1 1 d .
H39A H 0.3738 0.1948 0.3955 0.078 Uiso 1 1 calc R
H39B H 0.4778 0.2966 0.4120 0.078 Uiso 1 1 calc R
C40 C 0.6143(5) 0.2246(3) 0.35951(10) 0.0509(9) Uani 1 1 d .
H40A H 0.6804 0.2863 0.3492 0.061 Uiso 1 1 calc R
H40B H 0.7003 0.1880 0.3811 0.061 Uiso 1 1 calc R
C41 C 0.5723(4) 0.1572(2) 0.31865(10) 0.0392(7) Uani 1 1 d .
H41A H 0.6856 0.1167 0.3120 0.047 Uiso 1 1 calc R
H41B H 0.4699 0.1094 0.3259 0.047 Uiso 1 1 calc R

loop_
_atom_site_aniso_label
_atom_site_aniso_U_11
_atom_site_aniso_U_22
_atom_site_aniso_U_33
_atom_site_aniso_U_23
_atom_site_aniso_U_13
_atom_site_aniso_U_12
C1 0.0117(9) 0.0165(12) 0.0091(9) -0.0026(9) 0.0020(7) -0.0012(8)
C2 0.0138(10) 0.0164(12) 0.0139(10) -0.0001(9) -0.0020(8) -0.0028(9)
C3 0.0155(10) 0.0138(11) 0.0164(11) 0.0007(9) -0.0011(8) -0.0051(9)
C4 0.0132(9) 0.0125(11) 0.0104(10) -0.0011(9) 0.0015(7) -0.0012(8)
C5 0.0138(10) 0.0144(11) 0.0108(10) -0.0008(9) 0.0012(8) -0.0011(8)
C6 0.0138(10) 0.0141(11) 0.0112(10) -0.0006(9) 0.0028(8) -0.0005(8)
C7 0.0162(10) 0.0147(12) 0.0142(10) 0.0032(9) 0.0006(8) -0.0007(9)
C8 0.0126(10) 0.0176(12) 0.0145(10) 0.0014(9) -0.0014(8) 0.0008(9)
C9 0.0106(9) 0.0163(12) 0.0096(9) 0.0010(9) 0.0022(7) 0.0017(8)
C10 0.0120(9) 0.0169(12) 0.0089(9) -0.0002(9) 0.0010(7) 0.0009(8)
N11 0.0137(8) 0.0130(10) 0.0098(8) 0.0010(7) 0.0002(6) -0.0005(7)
N12 0.0121(8) 0.0138(10) 0.0112(8) 0.0028(7) -0.0006(6) -0.0019(7)
C13 0.0097(9) 0.0147(12) 0.0145(10) 0.0026(9) -0.0035(8) -0.0004(8)
C14 0.0149(10) 0.0146(12) 0.0158(10) 0.0001(9) -0.0024(8) -0.0003(9)
C15 0.0131(10) 0.0179(12) 0.0145(10) 0.0042(9) -0.0031(8) -0.0017(9)
C16 0.0192(11) 0.0159(12) 0.0197(11) 0.0058(10) -0.0031(9) -0.0046(9)
C17 0.0242(11) 0.0155(12) 0.0194(11) -0.0025(10) -0.0005(9) -0.0039(10)
C18 0.0175(10) 0.0180(12) 0.0152(11) 0.0019(9) 0.0003(8) -0.0021(9)
C19 0.0163(10) 0.0196(13) 0.0148(11) 0.0046(10) -0.0033(8) -0.0029(9)
O20 0.0347(10) 0.0232(10) 0.0193(8) 0.0009(8) 0.0083(7) -0.0020(8)
O21 0.0402(10) 0.0263(10) 0.0143(8) 0.0032(7) 0.0055(7) -0.0155(8)
C22 0.0134(10) 0.0105(11) 0.0139(10) -0.0018(9) -0.0021(8) -0.0009(8)
C23 0.0135(10) 0.0146(11) 0.0144(10) 0.0021(9) 0.0016(8) 0.0005(9)
C24 0.0172(10) 0.0145(11) 0.0125(10) -0.0008(9) -0.0012(8) 0.0015(9)
C25 0.0164(10) 0.0231(13) 0.0133(10) -0.0045(10) -0.0043(8) 0.0032(9)
C26 0.0123(10) 0.0245(13) 0.0184(11) -0.0033(10) 0.0008(8) 0.0018(9)
C27 0.0158(10) 0.0183(12) 0.0122(10) -0.0020(9) 0.0016(8) 0.0005(9)
C28 0.0186(11) 0.0169(12) 0.0139(10) -0.0013(9) 0.0001(8) 0.0031(9)
O29 0.0222(8) 0.0360(11) 0.0119(7) -0.0044(7) -0.0024(6) 0.0068(7)
O30 0.0224(9) 0.0577(13) 0.0165(8) 0.0013(8) 0.0042(7) -0.0051(9)
C31 0.0309(13) 0.0436(17) 0.0208(13) -0.0047(12) 0.0023(10) 0.0149(12)
N32 0.0401(14) 0.0596(18) 0.0333(13) -0.0041(13) 0.0058(11) 0.0138(13)
C33 0.0426(16) 0.063(2) 0.0221(14) -0.0065(14) 0.0089(12) -0.0148(16)
C34 0.0494(18) 0.055(2) 0.0324(16) 0.0032(15) -0.0107(13) -0.0090(16)
C35 0.054(2) 0.064(2) 0.0391(17) 0.0171(17) 0.0032(15) 0.0314(18)
N36 0.0355(13) 0.0460(15) 0.0296(12) -0.0008(11) 0.0040(10) 0.0154(11)
C37 0.0361(15) 0.0321(17) 0.0548(19) -0.0080(14) 0.0190(14) 0.0038(13)
C38 0.062(2) 0.0342(17) 0.0396(17) -0.0065(14) 0.0256(15) 0.0023(15)
C39 0.113(3) 0.058(2) 0.0237(16) 0.0017(16) 0.0193(18) 0.017(2)
C40 0.074(2) 0.049(2) 0.0289(16) 0.0000(15) -0.0128(15) 0.0208(18)
C41 0.0448(17) 0.0354(17) 0.0376(16) -0.0022(14) 0.0012(13) 0.0141(14)

loop_
_atom_type_symbol
_atom_type_description
_atom_type_scat_dispersion_real
_atom_type_scat_dispersion_imag
_atom_type_scat_source
C C 0.0033 0.0016 'International Tables Vol C Tables 4.2.6.8 and 6.1.1.4'
N N 0.0061 0.0033 'International Tables Vol C Tables 4.2.6.8 and 6.1.1.4'
O O 0.0106 0.0060 'International Tables Vol C Tables 4.2.6.8 and 6.1.1.4'
H H 0.0000 0.0000 'International Tables Vol C Tables 4.2.6.8 and 6.1.1.4'

loop_
_geom_angle_atom_site_label_1
_geom_angle_atom_site_label_2
_geom_angle_atom_site_label_3
_geom_angle
_geom_angle_site_symmetry_1
_geom_angle_site_symmetry_3
N11 C1 C10 125.40(19) . .
N11 C1 C2 110.04(18) . .
C10 C1 C2 124.53(19) . .
C3 C2 C1 106.79(19) . .
C2 C3 C4 107.00(19) . .
N11 C4 C5 126.28(19) . .
N11 C4 C3 110.14(18) . .
C5 C4 C3 123.6(2) . .
C6 C5 C4 126.1(2) 3_666 .
C6 C5 C13 116.40(19) 3_666 .
C4 C5 C13 117.38(18) . .
N12 C6 C5 127.0(2) . 3_666
N12 C6 C7 107.24(18) . .
C5 C6 C7 125.7(2) 3_666 .
C8 C7 C6 107.8(2) . .
C7 C8 C9 108.12(19) . .
N12 C9 C10 125.99(19) . .
N12 C9 C8 107.38(18) . .
C10 C9 C8 126.62(19) . .
C9 C10 C1 124.37(19) . .
C9 C10 C22 116.93(19) . .
C1 C10 C22 118.52(19) . .
C1 N11 C4 105.97(17) . .
C9 N12 C6 109.42(17) . .
C18 C13 C14 118.8(2) . .
C18 C13 C5 122.35(18) . .
C14 C13 C5 118.82(19) . .
C15 C14 C13 121.0(2) . .
C16 C15 C14 119.6(2) . .
C16 C15 C19 122.6(2) . .
C14 C15 C19 117.8(2) . .
C15 C16 C17 119.9(2) . .
C16 C17 C18 120.1(2) . .
C13 C18 C17 120.5(2) . .
O20 C19 O21 124.4(2) . .
O20 C19 C15 121.1(2) . .
O21 C19 C15 114.5(2) . .
C27 C22 C23 118.41(19) . .
C27 C22 C10 122.59(18) . .
C23 C22 C10 118.99(18) . .
C24 C23 C22 121.60(19) . .
C25 C24 C23 119.09(19) . .
C25 C24 C28 121.75(19) . .
C23 C24 C28 119.16(18) . .
C24 C25 C26 119.94(19) . .
C27 C26 C25 120.36(19) . .
C26 C27 C22 120.55(19) . .
O30 C28 O29 124.9(2) . .
O30 C28 C24 118.19(19) . .
O29 C28 C24 116.91(19) . .
N36 C31 N32 122.6(3) . .
N36 C31 C41 120.9(2) . .
N32 C31 C41 116.5(2) . .
C31 N32 C33 122.7(3) . .
N32 C33 C34 110.3(2) . .
C33 C34 C35 110.5(3) . .
N36 C35 C34 113.0(3) . .
C31 N36 C35 120.7(2) . .
C31 N36 C37 122.3(2) . .
C35 N36 C37 116.9(2) . .
N36 C37 C38 113.7(2) . .
C39 C38 C37 115.0(3) . .
C38 C39 C40 114.5(3) . .
C41 C40 C39 113.6(3) . .
C31 C41 C40 111.7(3) . .

loop_
_geom_bond_atom_site_label_1
_geom_bond_atom_site_label_2
_geom_bond_distance
_geom_bond_site_symmetry_2
C1 N11 1.369(3) .
C1 C10 1.405(3) .
C1 C2 1.455(3) .
C2 C3 1.343(3) .
C3 C4 1.449(3) .
C4 N11 1.370(3) .
C4 C5 1.401(3) .
C5 C6 1.398(3) 3_666
C5 C13 1.498(3) .
C6 N12 1.373(3) .
C6 C5 1.398(3) 3_666
C6 C7 1.434(3) .
C7 C8 1.360(3) .
C8 C9 1.426(3) .
C9 N12 1.374(3) .
C9 C10 1.399(3) .
C10 C22 1.496(3) .
C13 C18 1.390(3) .
C13 C14 1.394(3) .
C14 C15 1.390(3) .
C15 C16 1.385(3) .
C15 C19 1.506(3) .
C16 C17 1.390(3) .
C17 C18 1.390(3) .
C19 O20 1.214(3) .
C19 O21 1.305(3) .
C22 C27 1.392(3) .
C22 C23 1.395(3) .
C23 C24 1.390(3) .
C24 C25 1.390(3) .
C24 C28 1.513(3) .
C25 C26 1.392(3) .
C26 C27 1.387(3) .
C28 O30 1.240(3) .
C28 O29 1.266(3) .
C31 N36 1.312(3) .
C31 N32 1.307(3) .
C31 C41 1.487(4) .
N32 C33 1.484(4) .
C33 C34 1.495(5) .
C34 C35 1.489(5) .
C35 N36 1.448(4) .
N36 C37 1.468(3) .
C37 C38 1.499(4) .
C38 C39 1.507(5) .
C39 C40 1.533(5) .
C40 C41 1.512(4) .

loop_
_geom_hbond_atom_site_label_D
_geom_hbond_atom_site_label_H
_geom_hbond_atom_site_label_A
_geom_hbond_distance_DH
_geom_hbond_distance_HA
_geom_hbond_distance_DA
_geom_hbond_angle_DHA
_geom_hbond_site_symmetry_A
O21 H21 O29 0.84 1.68 2.509(2) 170 4_566
N32 H32 O30 0.88 1.94 2.798(3) 163 2_645
